data_7702862
loop_
_publ_author_name
'Avecilla, Fernando'
'Platas-Iglesias, Carlos'
'Rodr\'iguez-Corti\~nas, Raquel'
'Guillemot, Geoffroy'
'B\"unzli, Jean-Claude G.'
'Brondino, Carlos D.'
'Geraldes, Carlos F. G. C.'
'Blas, Andr\'es de'
'Rodr\'iguez-Blas, Teresa'

_publ_section_title
;
 Structural characterisation, EPR and magnetic properties of f--f and f--d
 lanthanide(iii) phenolic cryptates
;
_journal_issue 24
_journal_name_full 'Journal of the Chemical Society, Dalton Transactions'
_journal_page_first 4658
_journal_paper_doi 10.1039/b206615g
_journal_year 2002
_chemical_formula_sum 'C40 H53 Cu Gd N10 O12'
_chemical_formula_weight 1086.71
_space_group_IT_number 15
_space_group_name_Hall '-C 2yc'
_space_group_name_H-M_alt 'C 1 2/c 1'
_symmetry_cell_setting monoclinic
_symmetry_space_group_name_H-M 'C 1 2/c 1'
_atom_sites_solution_hydrogens geom
_atom_sites_solution_primary direct
_atom_sites_solution_secondary difmap
_audit_creation_method SHELXL-97
_cell_angle_alpha 90.00
_cell_angle_beta 104.550(2)
_cell_angle_gamma 90.00
_cell_formula_units_Z 8
_cell_length_a 33.359(3)
_cell_length_b 11.0095(9)
_cell_length_c 25.614(2)
_cell_measurement_temperature 173(2)
_cell_volume 9105.5(13)
_computing_cell_refinement 'Siemens SAINT'
_computing_data_collection 'Siemens SMART'
_computing_data_reduction 'Siemens SHELXTL'
_computing_molecular_graphics 'Siemens SHELXTL'
_computing_publication_material 'Siemens SHELXTL'
_computing_structure_refinement 'SHELXL-97 (Sheldrick, 1997)'
_computing_structure_solution 'SHELXS-97 (Sheldrick, 1990)'
_diffrn_ambient_temperature 173(2)
_diffrn_measured_fraction_theta_full 0.944
_diffrn_measured_fraction_theta_max 0.944
_diffrn_measurement_device_type 'CCD area detector'
_diffrn_measurement_method 'phi and omega scans'
_diffrn_radiation_monochromator graphite
_diffrn_radiation_source 'fine-focus sealed tube'
_diffrn_radiation_type MoK\a
_diffrn_radiation_wavelength 0.71073
_diffrn_reflns_av_R_equivalents 0.1087
_diffrn_reflns_av_sigmaI/netI 0.1698
_diffrn_reflns_limit_h_max 39
_diffrn_reflns_limit_h_min -42
_diffrn_reflns_limit_k_max 14
_diffrn_reflns_limit_k_min -14
_diffrn_reflns_limit_l_max 31
_diffrn_reflns_limit_l_min -33
_diffrn_reflns_number 28136
_diffrn_reflns_theta_full 28.29
_diffrn_reflns_theta_max 28.29
_diffrn_reflns_theta_min 1.26
_exptl_absorpt_coefficient_mu 1.982
_exptl_absorpt_correction_T_max 0.9249
_exptl_absorpt_correction_T_min 0.5696
_exptl_absorpt_correction_type multi-scan
_exptl_crystal_colour Red
_exptl_crystal_density_diffrn 1.585
_exptl_crystal_density_method 'not measured'
_exptl_crystal_description Block
_exptl_crystal_F_000 4416
_exptl_crystal_size_max 0.32
_exptl_crystal_size_mid 0.16
_exptl_crystal_size_min 0.04
_refine_diff_density_max 1.709
_refine_diff_density_min -0.929
_refine_diff_density_rms 0.249
_refine_ls_extinction_coef 0.00069(5)
_refine_ls_extinction_expression Fc^*^=kFc[1+0.001xFc^2^\l^3^/sin(2\q)]^-1/4^
_refine_ls_extinction_method SHELXL
_refine_ls_goodness_of_fit_ref 0.981
_refine_ls_hydrogen_treatment mixed
_refine_ls_matrix_type full
_refine_ls_number_parameters 588
_refine_ls_number_reflns 10679
_refine_ls_number_restraints 0
_refine_ls_restrained_S_all 0.981
_refine_ls_R_factor_all 0.1469
_refine_ls_R_factor_gt 0.0581
_refine_ls_shift/su_max 0.001
_refine_ls_shift/su_mean 0.000
_refine_ls_structure_factor_coef Fsqd
_refine_ls_weighting_details 'calc w=1/[\s^2^(Fo^2^)+(0.0778P)^2^+0.0000P] where P=(Fo^2^+2Fc^2^)/3'
_refine_ls_weighting_scheme calc
_refine_ls_wR_factor_gt 0.1304
_refine_ls_wR_factor_ref 0.1693
_reflns_number_gt 5722
_reflns_number_total 10679
_reflns_threshold_expression >2sigma(I)
_cod_data_source_file b206615g.txt
_cod_data_source_block compound3
_cod_depositor_comments
;
The following automatic conversions were performed:

data item '_symmetry_cell_setting' value 'Monoclinic' was changed to
'monoclinic' in accordance with the
/home/saulius/struct/COD-crude-data/automatic-downloads/DataCite-retrospective/RSC/depositions/lib/dictionaries/cif_core.dic
dictionary named 'cif_core.dic' version 2.4.2 last updated on
2011-04-26.

Automatic conversion script
Id: cif_fix_values 6909 2019-04-08 15:41:33Z antanas 
;
_cod_original_cell_volume 9105.3(13)
_cod_original_sg_symbol_H-M C2/c
_cod_database_code 7702862

loop_
_symmetry_equiv_pos_as_xyz
'x, y, z'
'-x, y, -z+1/2'
'x+1/2, y+1/2, z'
'-x+1/2, y+1/2, -z+1/2'
'-x, -y, -z'
'x, -y, z-1/2'
'-x+1/2, -y+1/2, -z'
'x+1/2, -y+1/2, z-1/2'

loop_
_atom_site_label
_atom_site_type_symbol
_atom_site_fract_x
_atom_site_fract_y
_atom_site_fract_z
_atom_site_U_iso_or_equiv
_atom_site_adp_type
_atom_site_occupancy
_atom_site_symmetry_multiplicity
_atom_site_calc_flag
_atom_site_refinement_flags
_atom_site_disorder_assembly
_atom_site_disorder_group
Gd1 Gd 0.142334(12) 0.32589(4) 0.440602(15) 0.01924(14) Uani 1 1 d . . .
N1 N 0.1428(2) 0.5328(6) 0.6791(3) 0.0232(15) Uani 1 1 d . . .
C1 C 0.1718(3) 0.4442(8) 0.7082(3) 0.027(2) Uani 1 1 d . . .
H1A H 0.1565 0.3799 0.7221 0.032 Uiso 1 1 calc R . .
H1B H 0.1907 0.4840 0.7395 0.032 Uiso 1 1 calc R . .
O1 O 0.0048(2) 0.3512(7) 0.3829(3) 0.066(2) Uani 1 1 d . . .
Cu1 Cu 0.14400(3) 0.43106(9) 0.55950(4) 0.0221(2) Uani 1 1 d . . .
C2 C 0.1970(2) 0.3868(8) 0.6730(3) 0.0242(19) Uani 1 1 d . . .
H2A H 0.2143 0.4497 0.6617 0.029 Uiso 1 1 calc R . .
H2B H 0.2157 0.3245 0.6940 0.029 Uiso 1 1 calc R . .
N2 N 0.1731(2) 0.6038(6) 0.5842(3) 0.0247(16) Uani 1 1 d . . .
O2 O 0.0486(3) 0.2845(9) 0.4543(3) 0.087(3) Uani 1 1 d . . .
C3 C 0.1583(2) 0.2217(7) 0.6342(3) 0.0225(18) Uani 1 1 d . . .
H3 H 0.1696 0.1907 0.6694 0.027 Uiso 1 1 calc R . .
O3 O 0.07073(18) 0.3401(6) 0.3871(3) 0.0391(16) Uani 1 1 d . . .
N3 N 0.0864(2) 0.4611(6) 0.5768(3) 0.0256(16) Uani 1 1 d . . .
N4 N 0.16942(19) 0.3296(6) 0.6245(2) 0.0205(14) Uani 1 1 d . . .
O4 O 0.11724(16) 0.4830(5) 0.4849(2) 0.0226(12) Uani 1 1 d . . .
C4 C 0.1298(2) 0.1418(7) 0.5962(3) 0.0229(19) Uani 1 1 d . . .
O5 O 0.13924(17) 0.2436(5) 0.5196(2) 0.0268(13) Uani 1 1 d . . .
N5 N 0.2134(2) 0.2886(6) 0.4305(3) 0.0233(16) Uani 1 1 d . . .
C5 C 0.1115(3) 0.0452(8) 0.6177(3) 0.0266(19) Uani 1 1 d . . .
H5 H 0.1171 0.0366 0.6558 0.032 Uiso 1 1 calc R . .
O6 O 0.19259(16) 0.4143(5) 0.5136(2) 0.0249(13) Uani 1 1 d . . .
N6 N 0.1337(2) 0.5077(6) 0.3820(3) 0.0255(16) Uani 1 1 d . . .
C6 C 0.0852(3) -0.0384(8) 0.5852(4) 0.030(2) Uani 1 1 d . . .
C7 C 0.0813(2) -0.0313(7) 0.5307(3) 0.0236(18) Uani 1 1 d . . .
H7 H 0.0648 -0.0904 0.5081 0.028 Uiso 1 1 calc R . .
N7 N 0.1189(2) 0.1089(6) 0.4218(2) 0.0225(15) Uani 1 1 d . . .
N8 N 0.1426(2) 0.2629(6) 0.3410(3) 0.0229(15) Uani 1 1 d . . .
C8 C 0.1005(2) 0.0592(7) 0.5067(3) 0.0236(18) Uani 1 1 d . . .
N9 N 0.0408(2) 0.3239(7) 0.4087(4) 0.041(2) Uani 1 1 d . . .
C9 C 0.1231(2) 0.1513(7) 0.5391(3) 0.0207(18) Uani 1 1 d . . .
C10 C 0.0617(3) -0.1315(7) 0.6095(4) 0.032(2) Uani 1 1 d . . .
H10A H 0.0374 -0.0931 0.6174 0.048 Uiso 1 1 calc R . .
H10B H 0.0798 -0.1636 0.6429 0.048 Uiso 1 1 calc R . .
H10C H 0.0527 -0.1981 0.5838 0.048 Uiso 1 1 calc R . .
C11 C 0.0992(3) 0.0456(7) 0.4500(3) 0.0258(19) Uani 1 1 d . . .
H11 H 0.0818 -0.0171 0.4314 0.031 Uiso 1 1 calc R . .
C12 C 0.1167(3) 0.0638(8) 0.3669(3) 0.032(2) Uani 1 1 d . . .
H12A H 0.0930 0.0071 0.3560 0.038 Uiso 1 1 calc R . .
H12B H 0.1423 0.0179 0.3674 0.038 Uiso 1 1 calc R . .
C13 C 0.1116(3) 0.1661(8) 0.3251(3) 0.0280(19) Uani 1 1 d . . .
H13A H 0.1137 0.1314 0.2903 0.034 Uiso 1 1 calc R . .
H13B H 0.0836 0.2018 0.3197 0.034 Uiso 1 1 calc R . .
C14 C 0.0984(2) 0.5131(8) 0.6734(3) 0.0252(19) Uani 1 1 d . . .
H14A H 0.0838 0.5919 0.6656 0.030 Uiso 1 1 calc R . .
H14B H 0.0943 0.4827 0.7081 0.030 Uiso 1 1 calc R . .
C15 C 0.0789(3) 0.4229(8) 0.6287(3) 0.028(2) Uani 1 1 d . . .
H15A H 0.0909 0.3412 0.6384 0.034 Uiso 1 1 calc R . .
H15B H 0.0487 0.4179 0.6253 0.034 Uiso 1 1 calc R . .
C16 C 0.0581(2) 0.5285(8) 0.5476(3) 0.027(2) Uani 1 1 d . . .
H16 H 0.0342 0.5408 0.5608 0.032 Uiso 1 1 calc R . .
C17 C 0.0577(2) 0.5881(7) 0.4971(3) 0.0212(18) Uani 1 1 d . . .
C18 C 0.0265(2) 0.6732(7) 0.4785(3) 0.0240(17) Uani 1 1 d . . .
H18 H 0.0068 0.6872 0.4988 0.029 Uiso 1 1 calc R . .
C19 C 0.0233(3) 0.7387(8) 0.4308(3) 0.032(2) Uani 1 1 d . . .
C20 C 0.0510(3) 0.7082(7) 0.4010(3) 0.028(2) Uani 1 1 d . . .
H20 H 0.0487 0.7485 0.3676 0.034 Uiso 1 1 calc R . .
C21 C 0.0828(2) 0.6199(7) 0.4175(3) 0.0231(18) Uani 1 1 d . . .
C22 C 0.0873(2) 0.5616(7) 0.4679(3) 0.0225(18) Uani 1 1 d . . .
C23 C -0.0095(3) 0.8351(8) 0.4133(4) 0.039(2) Uani 1 1 d . . .
H23A H 0.0028 0.9154 0.4232 0.059 Uiso 1 1 calc R . .
H23B H -0.0318 0.8214 0.4311 0.059 Uiso 1 1 calc R . .
H23C H -0.0206 0.8312 0.3741 0.059 Uiso 1 1 calc R . .
C24 C 0.1074(3) 0.5932(8) 0.3789(3) 0.030(2) Uani 1 1 d . . .
H24 H 0.1034 0.6450 0.3483 0.035 Uiso 1 1 calc R . .
C25 C 0.1489(3) 0.4863(8) 0.3328(3) 0.030(2) Uani 1 1 d . . .
H25A H 0.1795 0.4787 0.3427 0.036 Uiso 1 1 calc R . .
H25B H 0.1412 0.5553 0.3074 0.036 Uiso 1 1 calc R . .
C26 C 0.1292(3) 0.3696(7) 0.3063(3) 0.030(2) Uani 1 1 d . . .
H26A H 0.0987 0.3769 0.2983 0.036 Uiso 1 1 calc R . .
H26B H 0.1369 0.3578 0.2717 0.036 Uiso 1 1 calc R . .
C27 C 0.1575(3) 0.6538(7) 0.6722(3) 0.027(2) Uani 1 1 d . . .
H27A H 0.1873 0.6590 0.6905 0.033 Uiso 1 1 calc R . .
H27B H 0.1426 0.7130 0.6895 0.033 Uiso 1 1 calc R . .
C28 C 0.1512(3) 0.6879(8) 0.6124(3) 0.031(2) Uani 1 1 d . . .
H28A H 0.1212 0.6866 0.5944 0.037 Uiso 1 1 calc R . .
H28B H 0.1615 0.7715 0.6098 0.037 Uiso 1 1 calc R . .
C29 C 0.2074(3) 0.6421(7) 0.5770(3) 0.026(2) Uani 1 1 d . . .
H29 H 0.2164 0.7186 0.5929 0.032 Uiso 1 1 calc R . .
C30 C 0.2349(2) 0.5855(7) 0.5478(3) 0.0200(17) Uani 1 1 d . . .
C31 C 0.2710(2) 0.6506(7) 0.5495(3) 0.0262(19) Uani 1 1 d . . .
H31 H 0.2760 0.7224 0.5707 0.031 Uiso 1 1 calc R . .
C32 C 0.2998(3) 0.6165(7) 0.5221(3) 0.0253(19) Uani 1 1 d . . .
C33 C 0.2899(2) 0.5171(7) 0.4888(3) 0.0257(19) Uani 1 1 d . . .
H33 H 0.3085 0.4932 0.4681 0.031 Uiso 1 1 calc R . .
C34 C 0.2537(2) 0.4499(7) 0.4839(3) 0.0215(18) Uani 1 1 d . . .
C35 C 0.2254(2) 0.4811(7) 0.5156(3) 0.0190(17) Uani 1 1 d . . .
C36 C 0.3395(2) 0.6890(7) 0.5286(3) 0.029(2) Uani 1 1 d . . .
H36A H 0.3587 0.6687 0.5631 0.044 Uiso 1 1 calc R . .
H36B H 0.3331 0.7760 0.5277 0.044 Uiso 1 1 calc R . .
H36C H 0.3522 0.6692 0.4991 0.044 Uiso 1 1 calc R . .
C37 C 0.2475(2) 0.3467(7) 0.4479(3) 0.0231(18) Uani 1 1 d . . .
H37 H 0.2707 0.3195 0.4359 0.028 Uiso 1 1 calc R . .
C38 C 0.2131(3) 0.1885(8) 0.3918(3) 0.030(2) Uani 1 1 d . . .
H38A H 0.2032 0.1129 0.4054 0.035 Uiso 1 1 calc R . .
H38B H 0.2415 0.1743 0.3879 0.035 Uiso 1 1 calc R . .
C39 C 0.1842(3) 0.2221(8) 0.3366(3) 0.0272(19) Uani 1 1 d . . .
H39A H 0.1972 0.2879 0.3201 0.033 Uiso 1 1 calc R . .
H39B H 0.1810 0.1506 0.3125 0.033 Uiso 1 1 calc R . .
O7 O 0.3237(5) 0.6998(13) 0.6789(4) 0.145(5) Uani 1 1 d . . .
O8 O 0.2713(4) 0.6415(11) 0.7097(5) 0.129(5) Uani 1 1 d . . .
O9 O 0.3322(3) 0.5737(10) 0.7425(4) 0.099(3) Uani 1 1 d . . .
N10 N 0.3081(5) 0.6366(11) 0.7096(5) 0.075(3) Uani 1 1 d . . .
O1M O 0.2445(2) 0.0710(6) 0.6926(3) 0.060(2) Uani 1 1 d . . .
H1M H 0.2414 0.0834 0.7237 0.090 Uiso 1 1 calc R . .
C1M C 0.2305(3) -0.0421(10) 0.6759(5) 0.063(3) Uani 1 1 d . . .
H1M1 H 0.2534 -0.0907 0.6694 0.094 Uiso 1 1 calc R . .
H1M2 H 0.2085 -0.0360 0.6425 0.094 Uiso 1 1 calc R . .
H1M3 H 0.2196 -0.0812 0.7038 0.094 Uiso 1 1 calc R . .
O4W O 0.0679(7) 0.176(2) 0.7398(8) 0.080(9) Uani 0.46(3) 1 d P A 1
O3W O 0.0877(7) 0.1937(18) 0.7772(11) 0.121(11) Uani 0.54(3) 1 d P A 2
O2W O 0.0000 0.494(3) 0.2500 0.254(12) Uiso 1 2 d S . .
O1W O 0.0000 0.082(3) 0.2500 0.312(16) Uiso 1 2 d S . .

loop_
_atom_site_aniso_label
_atom_site_aniso_U_11
_atom_site_aniso_U_22
_atom_site_aniso_U_33
_atom_site_aniso_U_23
_atom_site_aniso_U_13
_atom_site_aniso_U_12
Gd1 0.0202(2) 0.0221(2) 0.0173(2) -0.00037(19) 0.00820(15) 0.0017(2)
N1 0.022(4) 0.023(4) 0.027(4) -0.001(3) 0.010(3) 0.000(3)
C1 0.026(5) 0.040(5) 0.017(4) -0.005(4) 0.012(4) 0.001(4)
O1 0.021(4) 0.090(6) 0.087(6) -0.015(5) 0.011(4) 0.007(4)
Cu1 0.0202(5) 0.0276(6) 0.0201(5) -0.0023(4) 0.0079(4) 0.0019(4)
C2 0.018(4) 0.032(5) 0.020(4) -0.001(4) 0.002(4) 0.002(4)
N2 0.021(4) 0.031(4) 0.024(4) 0.001(3) 0.009(3) -0.004(3)
O2 0.118(8) 0.104(7) 0.052(6) 0.016(5) 0.045(5) 0.027(6)
C3 0.026(5) 0.028(5) 0.016(4) 0.002(3) 0.008(4) 0.011(4)
O3 0.022(3) 0.046(4) 0.055(4) -0.013(3) 0.019(3) -0.007(3)
N3 0.025(4) 0.031(4) 0.021(4) -0.010(3) 0.007(3) -0.007(3)
N4 0.020(3) 0.025(4) 0.017(3) -0.004(3) 0.007(3) 0.001(3)
O4 0.020(3) 0.025(3) 0.024(3) -0.001(2) 0.007(2) 0.011(2)
C4 0.019(4) 0.026(5) 0.028(5) 0.001(3) 0.012(4) 0.003(3)
O5 0.033(3) 0.029(3) 0.021(3) 0.001(3) 0.012(3) -0.010(3)
N5 0.023(4) 0.027(4) 0.020(4) -0.001(3) 0.005(3) 0.003(3)
C5 0.025(5) 0.035(5) 0.021(4) 0.004(4) 0.009(4) 0.008(4)
O6 0.022(3) 0.029(3) 0.024(3) 0.001(3) 0.006(3) -0.005(3)
N6 0.024(4) 0.031(4) 0.023(4) 0.001(3) 0.011(3) 0.005(3)
C6 0.029(5) 0.029(5) 0.036(5) 0.010(4) 0.015(4) 0.010(4)
C7 0.022(4) 0.014(4) 0.038(5) -0.001(4) 0.013(4) -0.003(3)
N7 0.027(4) 0.024(4) 0.020(4) -0.002(3) 0.011(3) 0.003(3)
N8 0.022(4) 0.025(4) 0.023(4) 0.000(3) 0.007(3) 0.000(3)
C8 0.022(4) 0.033(5) 0.018(4) -0.001(4) 0.008(4) 0.003(4)
N9 0.033(5) 0.039(5) 0.056(6) -0.010(5) 0.019(4) 0.002(4)
C9 0.018(4) 0.024(5) 0.020(4) 0.004(3) 0.004(3) 0.005(3)
C10 0.032(5) 0.023(5) 0.048(6) 0.004(4) 0.021(5) -0.002(4)
C11 0.021(5) 0.019(4) 0.036(5) -0.007(4) 0.005(4) -0.003(4)
C12 0.029(5) 0.038(5) 0.031(5) -0.014(4) 0.013(4) -0.007(4)
C13 0.029(5) 0.035(5) 0.019(4) -0.001(4) 0.004(4) 0.001(4)
C14 0.023(5) 0.032(5) 0.023(4) 0.000(4) 0.011(4) 0.004(4)
C15 0.022(5) 0.034(5) 0.028(5) -0.007(4) 0.006(4) -0.005(4)
C16 0.017(4) 0.037(5) 0.028(5) -0.012(4) 0.007(4) 0.003(4)
C17 0.022(4) 0.026(4) 0.015(4) -0.006(3) 0.002(3) 0.001(4)
C18 0.017(4) 0.027(4) 0.027(4) -0.006(4) 0.004(3) -0.001(4)
C19 0.036(5) 0.022(5) 0.037(5) 0.002(4) 0.005(4) -0.001(4)
C20 0.028(5) 0.029(5) 0.029(5) -0.003(4) 0.009(4) -0.004(4)
C21 0.019(4) 0.022(4) 0.027(5) -0.008(4) 0.003(4) 0.000(3)
C22 0.016(4) 0.025(5) 0.027(5) -0.003(4) 0.006(4) -0.002(4)
C23 0.034(5) 0.033(5) 0.047(6) -0.006(5) 0.004(4) 0.017(5)
C24 0.029(5) 0.030(5) 0.030(5) 0.006(4) 0.007(4) 0.001(4)
C25 0.031(5) 0.040(5) 0.024(5) 0.008(4) 0.016(4) 0.002(4)
C26 0.032(5) 0.035(5) 0.024(5) 0.001(4) 0.010(4) -0.002(4)
C27 0.021(4) 0.039(6) 0.024(4) -0.010(4) 0.009(4) -0.003(4)
C28 0.028(5) 0.031(5) 0.035(5) -0.002(4) 0.010(4) 0.002(4)
C29 0.032(5) 0.024(5) 0.024(5) -0.001(3) 0.008(4) -0.005(4)
C30 0.022(4) 0.022(4) 0.020(4) -0.002(3) 0.011(4) 0.002(3)
C31 0.023(4) 0.022(5) 0.034(5) -0.001(4) 0.008(4) -0.006(3)
C32 0.025(5) 0.022(4) 0.031(5) 0.003(4) 0.011(4) -0.005(4)
C33 0.020(4) 0.033(5) 0.027(5) 0.004(4) 0.011(4) 0.002(4)
C34 0.017(4) 0.027(5) 0.017(4) 0.002(3) -0.001(3) 0.006(4)
C35 0.014(4) 0.024(4) 0.019(4) 0.007(3) 0.003(3) 0.001(3)
C36 0.025(5) 0.027(5) 0.037(5) 0.002(4) 0.011(4) -0.004(4)
C37 0.020(4) 0.025(5) 0.025(4) 0.002(3) 0.007(4) 0.004(4)
C38 0.023(4) 0.030(5) 0.038(5) -0.007(4) 0.012(4) 0.006(4)
C39 0.026(5) 0.027(5) 0.033(5) -0.001(4) 0.016(4) 0.003(4)
O7 0.177(14) 0.171(13) 0.085(9) 0.021(8) 0.028(9) -0.016(10)
O8 0.085(9) 0.142(11) 0.143(11) 0.045(8) -0.002(8) 0.010(8)
O9 0.117(9) 0.118(9) 0.053(6) 0.001(6) 0.003(6) 0.043(7)
N10 0.099(11) 0.076(9) 0.048(7) -0.010(6) 0.015(7) -0.006(8)
O1M 0.038(4) 0.044(5) 0.094(6) 0.001(4) 0.010(5) -0.001(4)
C1M 0.040(7) 0.048(7) 0.089(9) -0.014(7) -0.006(6) 0.001(6)
O4W 0.094(17) 0.114(17) 0.023(13) -0.010(11) -0.005(10) 0.002(14)
O3W 0.120(18) 0.117(16) 0.10(2) -0.072(13) -0.024(15) 0.069(14)

loop_
_atom_type_symbol
_atom_type_description
_atom_type_scat_dispersion_real
_atom_type_scat_dispersion_imag
_atom_type_scat_source
C C 0.0033 0.0016 'International Tables Vol C Tables 4.2.6.8 and 6.1.1.4'
H H 0.0000 0.0000 'International Tables Vol C Tables 4.2.6.8 and 6.1.1.4'
N N 0.0061 0.0033 'International Tables Vol C Tables 4.2.6.8 and 6.1.1.4'
O O 0.0106 0.0060 'International Tables Vol C Tables 4.2.6.8 and 6.1.1.4'
Cu Cu 0.3201 1.2651 'International Tables Vol C Tables 4.2.6.8 and 6.1.1.4'
Gd Gd -0.1653 3.9035 'International Tables Vol C Tables 4.2.6.8 and 6.1.1.4'

loop_
_geom_angle_atom_site_label_1
_geom_angle_atom_site_label_2
_geom_angle_atom_site_label_3
_geom_angle
O5 Gd1 O4 75.96(19)
O5 Gd1 O6 68.92(18)
O4 Gd1 O6 65.40(18)
O5 Gd1 O3 105.8(2)
O4 Gd1 O3 78.79(19)
O6 Gd1 O3 144.11(19)
O5 Gd1 N6 148.1(2)
O4 Gd1 N6 72.20(19)
O6 Gd1 N6 95.6(2)
O3 Gd1 N6 70.1(2)
O5 Gd1 N5 106.8(2)
O4 Gd1 N5 129.9(2)
O6 Gd1 N5 69.34(19)
O3 Gd1 N5 141.0(2)
N6 Gd1 N5 92.3(2)
O5 Gd1 N7 72.96(19)
O4 Gd1 N7 131.44(19)
O6 Gd1 N7 131.32(19)
O3 Gd1 N7 75.0(2)
N6 Gd1 N7 131.8(2)
N5 Gd1 N7 94.7(2)
O5 Gd1 N8 140.9(2)
O4 Gd1 N8 138.67(19)
O6 Gd1 N8 133.75(19)
O3 Gd1 N8 73.5(2)
N6 Gd1 N8 69.8(2)
N5 Gd1 N8 67.8(2)
N7 Gd1 N8 69.13(19)
O5 Gd1 Cu1 44.89(14)
O4 Gd1 Cu1 37.22(13)
O6 Gd1 Cu1 43.56(12)
O3 Gd1 Cu1 106.69(14)
N6 Gd1 Cu1 104.61(15)
N5 Gd1 Cu1 111.41(15)
N7 Gd1 Cu1 116.63(14)
N8 Gd1 Cu1 174.18(14)
C1 N1 C27 118.8(7)
C1 N1 C14 118.8(6)
C27 N1 C14 119.3(6)
N1 C1 C2 112.1(6)
O4 Cu1 N4 162.9(2)
O4 Cu1 N3 86.8(2)
N4 Cu1 N3 97.5(3)
O4 Cu1 N2 95.1(2)
N4 Cu1 N2 100.5(3)
N3 Cu1 N2 99.6(3)
O4 Cu1 O6 74.1(2)
N4 Cu1 O6 100.3(2)
N3 Cu1 O6 160.8(2)
N2 Cu1 O6 84.0(2)
O4 Cu1 O5 82.3(2)
N4 Cu1 O5 80.6(2)
N3 Cu1 O5 105.7(2)
N2 Cu1 O5 154.3(2)
O6 Cu1 O5 70.70(19)
O4 Cu1 Gd1 45.57(14)
N4 Cu1 Gd1 118.95(18)
N3 Cu1 Gd1 116.90(17)
N2 Cu1 Gd1 119.37(17)
O6 Cu1 Gd1 47.23(14)
O5 Cu1 Gd1 43.71(13)
N4 C2 C1 110.7(6)
C29 N2 C28 115.9(7)
C29 N2 Cu1 127.1(6)
C28 N2 Cu1 117.0(5)
N4 C3 C4 126.5(7)
N9 O3 Gd1 120.8(6)
C16 N3 C15 115.1(7)
C16 N3 Cu1 123.1(6)
C15 N3 Cu1 121.0(5)
C3 N4 C2 112.2(6)
C3 N4 Cu1 126.2(6)
C2 N4 Cu1 120.1(5)
C22 O4 Cu1 129.3(5)
C22 O4 Gd1 131.6(5)
Cu1 O4 Gd1 97.2(2)
C5 C4 C9 119.0(7)
C5 C4 C3 117.8(7)
C9 C4 C3 122.9(7)
C9 O5 Gd1 140.9(5)
C9 O5 Cu1 121.3(5)
Gd1 O5 Cu1 91.40(19)
C37 N5 C38 117.4(7)
C37 N5 Gd1 131.9(5)
C38 N5 Gd1 110.2(5)
C6 C5 C4 122.4(8)
C35 O6 Cu1 129.9(5)
C35 O6 Gd1 132.7(5)
Cu1 O6 Gd1 89.21(18)
C24 N6 C25 116.0(7)
C24 N6 Gd1 127.6(5)
C25 N6 Gd1 111.8(5)
C7 C6 C5 117.1(8)
C7 C6 C10 122.0(8)
C5 C6 C10 120.9(8)
C6 C7 C8 123.2(8)
C11 N7 C12 116.1(7)
C11 N7 Gd1 125.4(5)
C12 N7 Gd1 116.1(5)
C13 N8 C26 109.1(6)
C13 N8 C39 111.4(6)
C26 N8 C39 109.9(6)
C13 N8 Gd1 106.5(4)
C26 N8 Gd1 107.4(5)
C39 N8 Gd1 112.3(5)
C9 C8 C7 119.3(7)
C9 C8 C11 122.9(7)
C7 C8 C11 117.5(7)
O2 N9 O1 122.8(9)
O2 N9 O3 117.8(9)
O1 N9 O3 119.4(9)
O5 C9 C8 123.2(7)
O5 C9 C4 118.4(7)
C8 C9 C4 118.4(7)
N7 C11 C8 127.7(8)
N7 C12 C13 112.8(7)
N8 C13 C12 113.2(6)
N1 C14 C15 113.5(6)
N3 C15 C14 110.7(7)
N3 C16 C17 128.5(7)
C18 C17 C22 121.3(7)
C18 C17 C16 116.7(7)
C22 C17 C16 122.0(7)
C17 C18 C19 122.2(7)
C20 C19 C18 116.2(8)
C20 C19 C23 122.9(8)
C18 C19 C23 120.8(8)
C19 C20 C21 123.8(8)
C22 C21 C20 118.7(7)
C22 C21 C24 125.2(7)
C20 C21 C24 116.1(7)
O4 C22 C17 122.4(7)
O4 C22 C21 120.0(7)
C17 C22 C21 117.5(7)
N6 C24 C21 126.7(8)
N6 C25 C26 108.0(7)
N8 C26 C25 111.9(7)
N1 C27 C28 112.5(7)
N2 C28 C27 111.9(7)
N2 C29 C30 129.4(8)
C31 C30 C35 120.4(7)
C31 C30 C29 114.4(7)
C35 C30 C29 124.9(7)
C32 C31 C30 123.6(8)
C33 C32 C31 116.3(7)
C33 C32 C36 123.6(7)
C31 C32 C36 120.1(7)
C32 C33 C34 123.1(7)
C33 C34 C35 120.1(7)
C33 C34 C37 117.2(7)
C35 C34 C37 122.7(7)
O6 C35 C30 123.1(7)
O6 C35 C34 120.4(7)
C30 C35 C34 116.5(7)
N5 C37 C34 125.9(7)
N5 C38 C39 109.5(6)
N8 C39 C38 112.4(6)
O9 N10 O8 120.5(14)
O9 N10 O7 116.0(15)
O8 N10 O7 123.3(15)

loop_
_geom_bond_atom_site_label_1
_geom_bond_atom_site_label_2
_geom_bond_distance
Gd1 O5 2.243(5)
Gd1 O4 2.336(5)
Gd1 O6 2.383(5)
Gd1 O3 2.442(6)
Gd1 N6 2.475(7)
Gd1 N5 2.483(6)
Gd1 N7 2.522(7)
Gd1 N8 2.646(6)
Gd1 Cu1 3.2454(10)
N1 C1 1.442(10)
N1 C27 1.446(10)
N1 C14 1.467(9)
C1 C2 1.517(10)
O1 N9 1.254(10)
Cu1 O4 1.979(5)
Cu1 N4 2.007(6)
Cu1 N3 2.104(7)
Cu1 N2 2.157(7)
Cu1 O6 2.237(5)
Cu1 O5 2.291(5)
C2 N4 1.488(9)
N2 C29 1.276(10)
N2 C28 1.476(10)
O2 N9 1.210(10)
C3 N4 1.287(10)
C3 C4 1.469(11)
O3 N9 1.270(9)
N3 C16 1.284(10)
N3 C15 1.475(10)
O4 C22 1.310(9)
C4 C5 1.407(11)
C4 C9 1.427(10)
O5 C9 1.305(9)
N5 C37 1.282(10)
N5 C38 1.480(10)
C5 C6 1.393(12)
O6 C35 1.310(9)
N6 C24 1.273(10)
N6 C25 1.493(9)
C6 C7 1.370(11)
C6 C10 1.516(11)
C7 C8 1.408(10)
N7 C11 1.295(10)
N7 C12 1.475(9)
N8 C13 1.468(10)
N8 C26 1.473(10)
N8 C39 1.492(10)
C8 C9 1.403(11)
C8 C11 1.449(11)
C12 C13 1.534(11)
C14 C15 1.531(11)
C16 C17 1.447(11)
C17 C18 1.392(11)
C17 C22 1.412(10)
C18 C19 1.400(11)
C19 C20 1.378(11)
C19 C23 1.509(11)
C20 C21 1.423(11)
C21 C22 1.417(11)
C21 C24 1.465(11)
C25 C26 1.523(11)
C27 C28 1.539(11)
C29 C30 1.460(10)
C30 C31 1.393(10)
C30 C35 1.403(10)
C31 C32 1.378(11)
C32 C33 1.376(11)
C32 C36 1.517(11)
C33 C34 1.394(11)
C34 C35 1.433(10)
C34 C37 1.446(11)
C38 C39 1.542(11)
O7 N10 1.259(15)
O8 N10 1.228(15)
O9 N10 1.223(13)
O1M C1M 1.360(11)

loop_
_geom_torsion_atom_site_label_1
_geom_torsion_atom_site_label_2
_geom_torsion_atom_site_label_3
_geom_torsion_atom_site_label_4
_geom_torsion
C27 N1 C1 C2 -81.0(9)
C14 N1 C1 C2 119.1(8)
O5 Gd1 Cu1 O4 -138.9(3)
O6 Gd1 Cu1 O4 112.7(3)
O3 Gd1 Cu1 O4 -43.1(3)
N6 Gd1 Cu1 O4 30.1(3)
N5 Gd1 Cu1 O4 128.5(3)
N7 Gd1 Cu1 O4 -124.3(3)
N8 Gd1 Cu1 O4 47.6(14)
O5 Gd1 Cu1 N4 31.8(3)
O4 Gd1 Cu1 N4 170.7(3)
O6 Gd1 Cu1 N4 -76.6(3)
O3 Gd1 Cu1 N4 127.6(3)
N6 Gd1 Cu1 N4 -159.2(3)
N5 Gd1 Cu1 N4 -60.8(3)
N7 Gd1 Cu1 N4 46.4(3)
N8 Gd1 Cu1 N4 -141.7(14)
O5 Gd1 Cu1 N3 -84.8(3)
O4 Gd1 Cu1 N3 54.1(3)
O6 Gd1 Cu1 N3 166.8(3)
O3 Gd1 Cu1 N3 11.0(3)
N6 Gd1 Cu1 N3 84.2(3)
N5 Gd1 Cu1 N3 -177.4(3)
N7 Gd1 Cu1 N3 -70.2(3)
N8 Gd1 Cu1 N3 101.7(14)
O5 Gd1 Cu1 N2 155.2(3)
O4 Gd1 Cu1 N2 -65.9(3)
O6 Gd1 Cu1 N2 46.7(3)
O3 Gd1 Cu1 N2 -109.0(3)
N6 Gd1 Cu1 N2 -35.9(3)
N5 Gd1 Cu1 N2 62.5(3)
N7 Gd1 Cu1 N2 169.7(3)
N8 Gd1 Cu1 N2 -18.3(14)
O5 Gd1 Cu1 O6 108.4(3)
O4 Gd1 Cu1 O6 -112.7(3)
O3 Gd1 Cu1 O6 -155.8(2)
N6 Gd1 Cu1 O6 -82.6(2)
N5 Gd1 Cu1 O6 15.8(2)
N7 Gd1 Cu1 O6 123.0(2)
N8 Gd1 Cu1 O6 -65.1(14)
O4 Gd1 Cu1 O5 138.9(3)
O6 Gd1 Cu1 O5 -108.4(3)
O3 Gd1 Cu1 O5 95.8(3)
N6 Gd1 Cu1 O5 169.0(3)
N5 Gd1 Cu1 O5 -92.6(3)
N7 Gd1 Cu1 O5 14.6(3)
N8 Gd1 Cu1 O5 -173.5(14)
N1 C1 C2 N4 -57.0(9)
O4 Cu1 N2 C29 -83.7(7)
N4 Cu1 N2 C29 89.1(7)
N3 Cu1 N2 C29 -171.3(7)
O6 Cu1 N2 C29 -10.3(7)
O5 Cu1 N2 C29 -0.8(10)
Gd1 Cu1 N2 C29 -42.8(7)
O4 Cu1 N2 C28 95.9(5)
N4 Cu1 N2 C28 -91.3(6)
N3 Cu1 N2 C28 8.3(6)
O6 Cu1 N2 C28 169.3(6)
O5 Cu1 N2 C28 178.8(5)
Gd1 Cu1 N2 C28 136.8(5)
O5 Gd1 O3 N9 12.1(6)
O4 Gd1 O3 N9 -59.7(6)
O6 Gd1 O3 N9 -63.6(7)
N6 Gd1 O3 N9 -134.6(6)
N5 Gd1 O3 N9 157.8(5)
N7 Gd1 O3 N9 79.1(6)
N8 Gd1 O3 N9 151.3(6)
Cu1 Gd1 O3 N9 -34.8(6)
O4 Cu1 N3 C16 -20.0(6)
N4 Cu1 N3 C16 176.7(6)
N2 Cu1 N3 C16 74.7(7)
O6 Cu1 N3 C16 -24.6(11)
O5 Cu1 N3 C16 -101.0(6)
Gd1 Cu1 N3 C16 -55.4(7)
O4 Cu1 N3 C15 170.8(6)
N4 Cu1 N3 C15 7.5(6)
N2 Cu1 N3 C15 -94.5(6)
O6 Cu1 N3 C15 166.1(6)
O5 Cu1 N3 C15 89.8(6)
Gd1 Cu1 N3 C15 135.4(5)
C4 C3 N4 C2 177.2(7)
C4 C3 N4 Cu1 11.3(11)
C1 C2 N4 C3 -83.8(8)
C1 C2 N4 Cu1 83.0(7)
O4 Cu1 N4 C3 -35.2(12)
N3 Cu1 N4 C3 68.3(6)
N2 Cu1 N4 C3 169.6(6)
O6 Cu1 N4 C3 -104.7(6)
O5 Cu1 N4 C3 -36.5(6)
Gd1 Cu1 N4 C3 -58.2(6)
O4 Cu1 N4 C2 159.9(7)
N3 Cu1 N4 C2 -96.6(5)
N2 Cu1 N4 C2 4.7(5)
O6 Cu1 N4 C2 90.4(5)
O5 Cu1 N4 C2 158.6(5)
Gd1 Cu1 N4 C2 137.0(4)
N4 Cu1 O4 C22 136.8(8)
N3 Cu1 O4 C22 31.7(6)
N2 Cu1 O4 C22 -67.7(6)
O6 Cu1 O4 C22 -149.9(7)
O5 Cu1 O4 C22 138.1(6)
Gd1 Cu1 O4 C22 165.3(7)
N4 Cu1 O4 Gd1 -28.6(9)
N3 Cu1 O4 Gd1 -133.6(2)
N2 Cu1 O4 Gd1 127.0(2)
O6 Cu1 O4 Gd1 44.75(19)
O5 Cu1 O4 Gd1 -27.29(19)
O5 Gd1 O4 C22 -136.2(7)
O6 Gd1 O4 C22 150.8(7)
O3 Gd1 O4 C22 -26.7(6)
N6 Gd1 O4 C22 45.8(6)
N5 Gd1 O4 C22 123.4(6)
N7 Gd1 O4 C22 -84.8(7)
N8 Gd1 O4 C22 21.7(8)
Cu1 Gd1 O4 C22 -164.8(8)
O5 Gd1 O4 Cu1 28.6(2)
O6 Gd1 O4 Cu1 -44.37(19)
O3 Gd1 O4 Cu1 138.2(2)
N6 Gd1 O4 Cu1 -149.4(3)
N5 Gd1 O4 Cu1 -71.7(3)
N7 Gd1 O4 Cu1 80.0(3)
N8 Gd1 O4 Cu1 -173.5(2)
N4 C3 C4 C5 -160.6(7)
N4 C3 C4 C9 25.2(12)
O4 Gd1 O5 C9 124.4(8)
O6 Gd1 O5 C9 -166.9(8)
O3 Gd1 O5 C9 50.6(8)
N6 Gd1 O5 C9 128.1(8)
N5 Gd1 O5 C9 -107.6(8)
N7 Gd1 O5 C9 -17.8(8)
N8 Gd1 O5 C9 -32.4(9)
Cu1 Gd1 O5 C9 148.6(9)
O4 Gd1 O5 Cu1 -24.20(18)
O6 Gd1 O5 Cu1 44.48(18)
O3 Gd1 O5 Cu1 -98.0(2)
N6 Gd1 O5 Cu1 -20.5(5)
N5 Gd1 O5 Cu1 103.7(2)
N7 Gd1 O5 Cu1 -166.4(2)
N8 Gd1 O5 Cu1 179.0(2)
O4 Cu1 O5 C9 -129.1(6)
N4 Cu1 O5 C9 50.5(6)
N3 Cu1 O5 C9 -44.7(6)
N2 Cu1 O5 C9 145.0(6)
O6 Cu1 O5 C9 155.0(6)
Gd1 Cu1 O5 C9 -157.4(7)
O4 Cu1 O5 Gd1 28.3(2)
N4 Cu1 O5 Gd1 -152.1(2)
N3 Cu1 O5 Gd1 112.7(2)
N2 Cu1 O5 Gd1 -57.5(6)
O6 Cu1 O5 Gd1 -47.55(18)
O5 Gd1 N5 C37 -84.6(7)
O4 Gd1 N5 C37 0.9(8)
O6 Gd1 N5 C37 -25.6(7)
O3 Gd1 N5 C37 129.9(7)
N6 Gd1 N5 C37 69.5(7)
N7 Gd1 N5 C37 -158.2(7)
N8 Gd1 N5 C37 136.6(7)
Cu1 Gd1 N5 C37 -37.2(7)
O5 Gd1 N5 C38 103.4(5)
O4 Gd1 N5 C38 -171.0(4)
O6 Gd1 N5 C38 162.4(5)
O3 Gd1 N5 C38 -42.0(6)
N6 Gd1 N5 C38 -102.5(5)
N7 Gd1 N5 C38 29.8(5)
N8 Gd1 N5 C38 -35.3(5)
Cu1 Gd1 N5 C38 150.9(4)
C9 C4 C5 C6 -3.2(12)
C3 C4 C5 C6 -177.6(7)
O4 Cu1 O6 C35 107.5(6)
N4 Cu1 O6 C35 -89.2(6)
N3 Cu1 O6 C35 112.4(8)
N2 Cu1 O6 C35 10.4(6)
O5 Cu1 O6 C35 -165.3(6)
Gd1 Cu1 O6 C35 150.7(7)
O4 Cu1 O6 Gd1 -43.23(19)
N4 Cu1 O6 Gd1 120.1(2)
N3 Cu1 O6 Gd1 -38.4(8)
N2 Cu1 O6 Gd1 -140.3(2)
O5 Cu1 O6 Gd1 44.00(18)
O5 Gd1 O6 C35 164.8(7)
O4 Gd1 O6 C35 -111.5(7)
O3 Gd1 O6 C35 -107.3(7)
N6 Gd1 O6 C35 -44.0(7)
N5 Gd1 O6 C35 46.3(6)
N7 Gd1 O6 C35 124.0(6)
N8 Gd1 O6 C35 23.3(8)
Cu1 Gd1 O6 C35 -149.4(7)
O5 Gd1 O6 Cu1 -45.85(19)
O4 Gd1 O6 Cu1 37.87(17)
O3 Gd1 O6 Cu1 42.1(4)
N6 Gd1 O6 Cu1 105.4(2)
N5 Gd1 O6 Cu1 -164.3(2)
N7 Gd1 O6 Cu1 -86.6(3)
N8 Gd1 O6 Cu1 172.7(2)
O5 Gd1 N6 C24 -33.6(9)
O4 Gd1 N6 C24 -29.9(7)
O6 Gd1 N6 C24 -91.8(7)
O3 Gd1 N6 C24 54.3(7)
N5 Gd1 N6 C24 -161.3(7)
N7 Gd1 N6 C24 100.3(7)
N8 Gd1 N6 C24 133.4(8)
Cu1 Gd1 N6 C24 -48.5(7)
O5 Gd1 N6 C25 171.7(5)
O4 Gd1 N6 C25 175.5(6)
O6 Gd1 N6 C25 113.5(5)
O3 Gd1 N6 C25 -100.3(5)
N5 Gd1 N6 C25 44.1(5)
N7 Gd1 N6 C25 -54.3(6)
N8 Gd1 N6 C25 -21.2(5)
Cu1 Gd1 N6 C25 156.9(5)
C4 C5 C6 C7 7.0(12)
C4 C5 C6 C10 -172.2(8)
C5 C6 C7 C8 -3.5(12)
C10 C6 C7 C8 175.6(8)
O5 Gd1 N7 C11 26.7(7)
O4 Gd1 N7 C11 -25.8(8)
O6 Gd1 N7 C11 66.4(7)
O3 Gd1 N7 C11 -85.4(7)
N6 Gd1 N7 C11 -129.8(6)
N5 Gd1 N7 C11 132.9(7)
N8 Gd1 N7 C11 -163.1(7)
Cu1 Gd1 N7 C11 16.0(7)
O5 Gd1 N7 C12 -171.6(6)
O4 Gd1 N7 C12 135.9(5)
O6 Gd1 N7 C12 -132.0(5)
O3 Gd1 N7 C12 76.3(5)
N6 Gd1 N7 C12 31.9(6)
N5 Gd1 N7 C12 -65.5(5)
N8 Gd1 N7 C12 -1.4(5)
Cu1 Gd1 N7 C12 177.7(5)
O5 Gd1 N8 C13 41.5(6)
O4 Gd1 N8 C13 -103.2(5)
O6 Gd1 N8 C13 154.3(4)
O3 Gd1 N8 C13 -53.3(5)
N6 Gd1 N8 C13 -127.7(5)
N5 Gd1 N8 C13 131.0(5)
N7 Gd1 N8 C13 26.5(5)
Cu1 Gd1 N8 C13 -145.8(12)
O5 Gd1 N8 C26 158.3(5)
O4 Gd1 N8 C26 13.6(6)
O6 Gd1 N8 C26 -88.9(5)
O3 Gd1 N8 C26 63.4(5)
N6 Gd1 N8 C26 -10.9(5)
N5 Gd1 N8 C26 -112.2(5)
N7 Gd1 N8 C26 143.3(5)
Cu1 Gd1 N8 C26 -29.0(17)
O5 Gd1 N8 C39 -80.8(6)
O4 Gd1 N8 C39 134.5(5)
O6 Gd1 N8 C39 32.1(6)
O3 Gd1 N8 C39 -175.6(5)
N6 Gd1 N8 C39 110.1(5)
N5 Gd1 N8 C39 8.8(5)
N7 Gd1 N8 C39 -95.8(5)
Cu1 Gd1 N8 C39 91.9(15)
C6 C7 C8 C9 -3.6(12)
C6 C7 C8 C11 170.7(8)
Gd1 O3 N9 O2 -10.4(11)
Gd1 O3 N9 O1 168.3(6)
Gd1 O5 C9 C8 4.1(13)
Cu1 O5 C9 C8 146.6(6)
Gd1 O5 C9 C4 -177.8(5)
Cu1 O5 C9 C4 -35.3(9)
C7 C8 C9 O5 -174.6(7)
C11 C8 C9 O5 11.4(12)
C7 C8 C9 C4 7.2(11)
C11 C8 C9 C4 -166.7(7)
C5 C4 C9 O5 177.8(7)
C3 C4 C9 O5 -8.1(11)
C5 C4 C9 C8 -4.0(11)
C3 C4 C9 C8 170.1(7)
C12 N7 C11 C8 171.1(8)
Gd1 N7 C11 C8 -27.3(12)
C9 C8 C11 N7 3.2(14)
C7 C8 C11 N7 -170.9(8)
C11 N7 C12 C13 139.7(8)
Gd1 N7 C12 C13 -23.7(8)
C26 N8 C13 C12 -165.7(7)
C39 N8 C13 C12 72.7(8)
Gd1 N8 C13 C12 -50.1(7)
N7 C12 C13 N8 51.9(9)
C1 N1 C14 C15 -79.9(9)
C27 N1 C14 C15 120.3(8)
C16 N3 C15 C14 -91.6(8)
Cu1 N3 C15 C14 78.4(7)
N1 C14 C15 N3 -55.3(9)
C15 N3 C16 C17 174.7(8)
Cu1 N3 C16 C17 4.9(12)
N3 C16 C17 C18 -168.9(8)
N3 C16 C17 C22 11.2(13)
C22 C17 C18 C19 -1.4(12)
C16 C17 C18 C19 178.7(7)
C17 C18 C19 C20 4.5(12)
C17 C18 C19 C23 -176.7(8)
C18 C19 C20 C21 -3.0(13)
C23 C19 C20 C21 178.3(8)
C19 C20 C21 C22 -1.8(12)
C19 C20 C21 C24 175.8(8)
Cu1 O4 C22 C17 -26.5(11)
Gd1 O4 C22 C17 133.9(7)
Cu1 O4 C22 C21 156.3(6)
Gd1 O4 C22 C21 -43.3(10)
C18 C17 C22 O4 179.2(7)
C16 C17 C22 O4 -0.9(12)
C18 C17 C22 C21 -3.5(11)
C16 C17 C22 C21 176.4(7)
C20 C21 C22 O4 -177.7(7)
C24 C21 C22 O4 5.0(12)
C20 C21 C22 C17 4.9(11)
C24 C21 C22 C17 -172.4(8)
C25 N6 C24 C21 169.3(8)
Gd1 N6 C24 C21 15.6(13)
C22 C21 C24 N6 6.9(14)
C20 C21 C24 N6 -170.6(8)
C24 N6 C25 C26 -106.8(8)
Gd1 N6 C25 C26 51.0(7)
C13 N8 C26 C25 157.2(7)
C39 N8 C26 C25 -80.4(8)
Gd1 N8 C26 C25 42.1(7)
N6 C25 C26 N8 -64.2(9)
C1 N1 C27 C28 119.6(7)
C14 N1 C27 C28 -80.6(8)
C29 N2 C28 C27 -101.1(8)
Cu1 N2 C28 C27 79.3(7)
N1 C27 C28 N2 -59.5(9)
C28 N2 C29 C30 -175.4(8)
Cu1 N2 C29 C30 4.2(13)
N2 C29 C30 C31 -177.6(8)
N2 C29 C30 C35 8.5(14)
C35 C30 C31 C32 -2.1(12)
C29 C30 C31 C32 -176.2(8)
C30 C31 C32 C33 4.6(12)
C30 C31 C32 C36 -176.7(8)
C31 C32 C33 C34 -2.7(12)
C36 C32 C33 C34 178.7(7)
C32 C33 C34 C35 -1.7(12)
C32 C33 C34 C37 -179.3(7)
Cu1 O6 C35 C30 -3.4(11)
Gd1 O6 C35 C30 135.0(6)
Cu1 O6 C35 C34 177.0(5)
Gd1 O6 C35 C34 -44.7(10)
C31 C30 C35 O6 178.0(7)
C29 C30 C35 O6 -8.6(12)
C31 C30 C35 C34 -2.4(11)
C29 C30 C35 C34 171.1(7)
C33 C34 C35 O6 -176.2(7)
C37 C34 C35 O6 1.3(11)
C33 C34 C35 C30 4.2(11)
C37 C34 C35 C30 -178.3(7)
C38 N5 C37 C34 177.4(7)
Gd1 N5 C37 C34 5.9(12)
C33 C34 C37 N5 -166.1(8)
C35 C34 C37 N5 16.4(12)
C37 N5 C38 C39 -113.9(8)
Gd1 N5 C38 C39 59.4(7)
C13 N8 C39 C38 -101.6(8)
C26 N8 C39 C38 137.3(7)
Gd1 N8 C39 C38 17.8(8)
N5 C38 C39 N8 -50.8(9)
